data_4516917
loop_
_publ_author_name
'Hallinger, Madeline R.'
'Gerhard, Alison C.'
'Ritz, Mikhaila D.'
'Sacks, Joshua S.'
'Poutsma, John C.'
'Pike, Robert D.'
'Wojtas, Lukasz'
'Bebout, Deborah C.'

_publ_section_title
;
 Metal Substitution and Solvomorphism in Alkylthiolate-Bridged
 Zn<sub>3</sub> and HgZn<sub>2</sub> Metal Clusters.
;
_journal_issue 10
_journal_name_full 'ACS omega'
_journal_page_first 6391
_journal_page_last 6404
_journal_paper_doi 10.1021/acsomega.7b01087
_journal_volume 2
_journal_year 2017
_chemical_formula_moiety 'C32 H44 N8 S4 Zn3, 2(Cl O4), 2(C2 H3 N)'
_chemical_formula_sum 'C36 H50 Cl2 N10 O8 S4 Zn3'
_chemical_formula_weight 1146.11
_chemical_name_systematic
;
(\D,\L)-tetrakis(bis(bis((2-pyridylmethylamino)ethanethiolato-
N,N',\m~2~-S)zinc(ii))zinc(ii) diperchlorate acetonitrile solvate
;
_space_group_crystal_system orthorhombic
_space_group_IT_number 33
_space_group_name_Hall 'P 2c -2n'
_space_group_name_H-M_alt 'P n a 21'
_atom_sites_solution_hydrogens geom
_atom_sites_solution_primary dual
_audit_creation_method SHELXL-2014/5
_cell_angle_alpha 90
_cell_angle_beta 90
_cell_angle_gamma 90
_cell_formula_units_Z 4
_cell_length_a 19.6145(5)
_cell_length_b 15.4076(4)
_cell_length_c 16.3628(4)
_cell_measurement_reflns_used 9431
_cell_measurement_temperature 100(2)
_cell_measurement_theta_max 67.94
_cell_measurement_theta_min 3.65
_cell_volume 4945.0(2)
_computing_cell_refinement 'SAINTPLUS (Bruker AXS, 2004)'
_computing_data_collection 'APEX3 (Bruker AXS, 2015)'
_computing_data_reduction SAINTPLUS
_computing_molecular_graphics 'SHELXLE (Hubschle, 2011)'
_computing_publication_material 'Mercury 3.7 (CCDC, 2016)'
_computing_structure_refinement 'SHELXL-2014/5 (Sheldrick, 2014)'
_computing_structure_solution 'SHELXS97 (Sheldrick, 1997)'
_diffrn_ambient_temperature 100(2)
_diffrn_measured_fraction_theta_full 0.993
_diffrn_measured_fraction_theta_max 0.993
_diffrn_measurement_device_type 'Bruker SMART APEX II CCD'
_diffrn_measurement_method '\w and \y'
_diffrn_radiation_monochromator graphite
_diffrn_radiation_source 'fine-focus sealed tube'
_diffrn_radiation_type CuK\a
_diffrn_radiation_wavelength 1.54178
_diffrn_reflns_av_R_equivalents 0.0342
_diffrn_reflns_av_unetI/netI 0.0225
_diffrn_reflns_Laue_measured_fraction_full 0.993
_diffrn_reflns_Laue_measured_fraction_max 0.993
_diffrn_reflns_limit_h_max 21
_diffrn_reflns_limit_h_min -23
_diffrn_reflns_limit_k_max 17
_diffrn_reflns_limit_k_min -17
_diffrn_reflns_limit_l_max 18
_diffrn_reflns_limit_l_min -19
_diffrn_reflns_number 50142
_diffrn_reflns_point_group_measured_fraction_full 0.994
_diffrn_reflns_point_group_measured_fraction_max 0.994
_diffrn_reflns_theta_full 67.000
_diffrn_reflns_theta_max 66.983
_diffrn_reflns_theta_min 3.648
_exptl_absorpt_coefficient_mu 4.745
_exptl_absorpt_correction_T_max 0.5907
_exptl_absorpt_correction_T_min 0.2277
_exptl_absorpt_correction_type numerical
_exptl_absorpt_process_details 'SADABS (Sheldrick, 2004)'
_exptl_crystal_colour colourless
_exptl_crystal_density_diffrn 1.539
_exptl_crystal_description block
_exptl_crystal_F_000 2352
_exptl_crystal_size_max 0.443
_exptl_crystal_size_mid 0.218
_exptl_crystal_size_min 0.124
_refine_diff_density_max 0.399
_refine_diff_density_min -0.316
_refine_diff_density_rms 0.048
_refine_ls_abs_structure_details
;
 Refined as an inversion twin.
;
_refine_ls_abs_structure_Flack 0.569(10)
_refine_ls_extinction_method none
_refine_ls_goodness_of_fit_ref 1.072
_refine_ls_hydrogen_treatment constr
_refine_ls_matrix_type full
_refine_ls_number_parameters 571
_refine_ls_number_reflns 8494
_refine_ls_number_restraints 1
_refine_ls_restrained_S_all 1.072
_refine_ls_R_factor_all 0.0191
_refine_ls_R_factor_gt 0.0189
_refine_ls_shift/su_max 0.001
_refine_ls_shift/su_mean 0.000
_refine_ls_structure_factor_coef Fsqd
_refine_ls_weighting_details 'w=1/[\s^2^(Fo^2^)+(0.0263P)^2^+1.4309P] where P=(Fo^2^+2Fc^2^)/3'
_refine_ls_weighting_scheme calc
_refine_ls_wR_factor_gt 0.0490
_refine_ls_wR_factor_ref 0.0491
_reflns_Friedel_coverage 0.928
_reflns_Friedel_fraction_full 0.995
_reflns_Friedel_fraction_max 0.995
_reflns_number_gt 8428
_reflns_number_total 8494
_reflns_threshold_expression 'I > 2\s(I)'
_cod_data_source_file ao7b01087_si_002.cif
_cod_data_source_block Pna2(1)
_cod_database_code 4516917
_shelx_space_group_comment
;
The symmetry employed for this shelxl refinement is uniquely defined
by the following loop, which should always be used as a source of
symmetry information in preference to the above space-group names.
They are only intended as comments.
;
_shelx_estimated_absorpt_t_min 0.228
_shelx_estimated_absorpt_t_max 0.591
_shelxl_version_number 2014/5

loop_
_space_group_symop_operation_xyz
'x, y, z'
'-x, -y, z+1/2'
'x+1/2, -y+1/2, z'
'-x+1/2, y+1/2, z+1/2'

loop_
_atom_site_label
_atom_site_type_symbol
_atom_site_fract_x
_atom_site_fract_y
_atom_site_fract_z
_atom_site_U_iso_or_equiv
_atom_site_adp_type
_atom_site_occupancy
_atom_site_site_symmetry_order
_atom_site_calc_flag
_atom_site_refinement_flags_posn
_atom_site_refinement_flags_adp
Zn1 Zn 0.66503(2) 0.48535(2) 0.45488(2) 0.01641(8) Uani 1 1 d . .
Zn2 Zn 0.67014(2) 0.27216(2) 0.44402(2) 0.01543(8) Uani 1 1 d . .
Zn3 Zn 0.66461(2) 0.69555(2) 0.45756(2) 0.01695(8) Uani 1 1 d . .
S1 S 0.65451(3) 0.38401(4) 0.56077(4) 0.01726(13) Uani 1 1 d . .
S2 S 0.68283(3) 0.39396(4) 0.34281(4) 0.01717(13) Uani 1 1 d . .
S3 S 0.75700(3) 0.58061(4) 0.47096(4) 0.01997(14) Uani 1 1 d . .
S4 S 0.57331(3) 0.58164(4) 0.43675(4) 0.01883(14) Uani 1 1 d . .
N1 N 0.71776(12) 0.16923(15) 0.36623(14) 0.0199(5) Uani 1 1 d . .
N2 N 0.77224(11) 0.26830(14) 0.48776(14) 0.0164(5) Uani 1 1 d . .
H2 H 0.7752 0.2212 0.5296 0.020 Uiso 1 1 calc R U
N3 N 0.62523(12) 0.16650(15) 0.51621(14) 0.0191(5) Uani 1 1 d . .
N4 N 0.56743(11) 0.26958(14) 0.40103(14) 0.0166(5) Uani 1 1 d . .
H4 H 0.5642 0.2248 0.3570 0.020 Uiso 1 1 calc R U
N5 N 0.60392(13) 0.80321(16) 0.40645(15) 0.0228(5) Uani 1 1 d . .
N6 N 0.70215(12) 0.70497(15) 0.33562(14) 0.0206(5) Uani 1 1 d . .
H6 H 0.7383 0.7507 0.3349 0.025 Uiso 1 1 calc R U
N7 N 0.72740(12) 0.79519(15) 0.51727(14) 0.0203(5) Uani 1 1 d . .
N8 N 0.62963(12) 0.69245(14) 0.58226(14) 0.0186(5) Uani 1 1 d . .
H8 H 0.5971 0.7417 0.5900 0.022 Uiso 1 1 calc R U
C1 C 0.68776(15) 0.1042(2) 0.32485(19) 0.0253(6) Uani 1 1 d . .
H1 H 0.6395 0.1042 0.3201 0.030 Uiso 1 1 calc R U
C2 C 0.72388(16) 0.0373(2) 0.28894(19) 0.0267(6) Uani 1 1 d . .
H2A H 0.7011 -0.0071 0.2593 0.032 Uiso 1 1 calc R U
C3 C 0.79417(16) 0.03656(19) 0.29731(19) 0.0260(6) Uani 1 1 d . .
H3 H 0.8205 -0.0088 0.2738 0.031 Uiso 1 1 calc R U
C4 C 0.82551(14) 0.1026(2) 0.3402(2) 0.0227(6) Uani 1 1 d . .
H4A H 0.8736 0.1028 0.3470 0.027 Uiso 1 1 calc R U
C5 C 0.78612(14) 0.16854(18) 0.37333(16) 0.0171(5) Uani 1 1 d . .
C6 C 0.81668(13) 0.24399(18) 0.41880(17) 0.0193(6) Uani 1 1 d . .
H6A H 0.8624 0.2279 0.4395 0.023 Uiso 1 1 calc R U
H6B H 0.8219 0.2940 0.3814 0.023 Uiso 1 1 calc R U
C7 C 0.79312(14) 0.35035(19) 0.52719(18) 0.0204(6) Uani 1 1 d . .
H7A H 0.7949 0.3971 0.4857 0.024 Uiso 1 1 calc R U
H7B H 0.8393 0.3436 0.5507 0.024 Uiso 1 1 calc R U
C8 C 0.74333(14) 0.37556(19) 0.59453(18) 0.0210(6) Uani 1 1 d . .
H8A H 0.7576 0.4321 0.6177 0.025 Uiso 1 1 calc R U
H8B H 0.7461 0.3319 0.6388 0.025 Uiso 1 1 calc R U
C9 C 0.65727(15) 0.1043(2) 0.5602(2) 0.0244(6) Uani 1 1 d . .
H9 H 0.7056 0.1013 0.5583 0.029 Uiso 1 1 calc R U
C10 C 0.62265(15) 0.0455(2) 0.6073(2) 0.0277(6) Uani 1 1 d . .
H10 H 0.6466 0.0029 0.6378 0.033 Uiso 1 1 calc R U
C11 C 0.55198(15) 0.0493(2) 0.60976(19) 0.0273(7) Uani 1 1 d . .
H11 H 0.5267 0.0096 0.6423 0.033 Uiso 1 1 calc R U
C12 C 0.51901(15) 0.11208(19) 0.5638(2) 0.0245(6) Uani 1 1 d . .
H12 H 0.4707 0.1156 0.5638 0.029 Uiso 1 1 calc R U
C13 C 0.55738(14) 0.16955(18) 0.51793(17) 0.0182(6) Uani 1 1 d . .
C14 C 0.52404(13) 0.24150(19) 0.46961(18) 0.0215(6) Uani 1 1 d . .
H14A H 0.4797 0.2210 0.4482 0.026 Uiso 1 1 calc R U
H14B H 0.5152 0.2915 0.5061 0.026 Uiso 1 1 calc R U
C15 C 0.54546(13) 0.35337(18) 0.36649(17) 0.0192(6) Uani 1 1 d . .
H15A H 0.5422 0.3971 0.4106 0.023 Uiso 1 1 calc R U
H15B H 0.4998 0.3470 0.3415 0.023 Uiso 1 1 calc R U
C16 C 0.59598(15) 0.38394(19) 0.30216(18) 0.0221(6) Uani 1 1 d . .
H16A H 0.5811 0.4409 0.2807 0.027 Uiso 1 1 calc R U
H16B H 0.5961 0.3423 0.2561 0.027 Uiso 1 1 calc R U
C17 C 0.56821(18) 0.8641(2) 0.4452(2) 0.0341(7) Uani 1 1 d . .
H17 H 0.5679 0.8637 0.5032 0.041 Uiso 1 1 calc R U
C18 C 0.5315(2) 0.9277(3) 0.4052(2) 0.0491(10) Uani 1 1 d . .
H18 H 0.5055 0.9691 0.4348 0.059 Uiso 1 1 calc R U
C19 C 0.5339(3) 0.9292(3) 0.3212(3) 0.0549(12) Uani 1 1 d . .
H19 H 0.5092 0.9722 0.2917 0.066 Uiso 1 1 calc R U
C20 C 0.5717(2) 0.8688(2) 0.2801(2) 0.0410(9) Uani 1 1 d . .
H20 H 0.5745 0.8701 0.2221 0.049 Uiso 1 1 calc R U
C21 C 0.60606(15) 0.80521(19) 0.32448(18) 0.0245(6) Uani 1 1 d . .
C22 C 0.64643(15) 0.73462(19) 0.28317(17) 0.0233(6) Uani 1 1 d . .
H22A H 0.6160 0.6852 0.2704 0.028 Uiso 1 1 calc R U
H22B H 0.6653 0.7568 0.2311 0.028 Uiso 1 1 calc R U
C23 C 0.73333(16) 0.62326(19) 0.30650(18) 0.0241(6) Uani 1 1 d . .
H23A H 0.7541 0.6329 0.2521 0.029 Uiso 1 1 calc R U
H23B H 0.6975 0.5784 0.3007 0.029 Uiso 1 1 calc R U
C24 C 0.78723(16) 0.5916(2) 0.36518(19) 0.0256(6) Uani 1 1 d . .
H24A H 0.8261 0.6326 0.3642 0.031 Uiso 1 1 calc R U
H24B H 0.8042 0.5345 0.3462 0.031 Uiso 1 1 calc R U
C25 C 0.76160(16) 0.86157(19) 0.48398(19) 0.0262(6) Uani 1 1 d . .
H25 H 0.7612 0.8678 0.4262 0.031 Uiso 1 1 calc R U
C26 C 0.79768(18) 0.9218(2) 0.5301(2) 0.0309(7) Uani 1 1 d . .
H26 H 0.8222 0.9676 0.5046 0.037 Uiso 1 1 calc R U
C27 C 0.79678(18) 0.9130(2) 0.6141(2) 0.0330(8) Uani 1 1 d . .
H27 H 0.8206 0.9532 0.6476 0.040 Uiso 1 1 calc R U
C28 C 0.76107(17) 0.8454(2) 0.64897(18) 0.0293(7) Uani 1 1 d . .
H28 H 0.7594 0.8392 0.7067 0.035 Uiso 1 1 calc R U
C29 C 0.72782(14) 0.78690(18) 0.59905(17) 0.0202(6) Uani 1 1 d . .
C30 C 0.69019(15) 0.70967(19) 0.63282(17) 0.0217(6) Uani 1 1 d . .
H30A H 0.7204 0.6582 0.6328 0.026 Uiso 1 1 calc R U
H30B H 0.6762 0.7214 0.6899 0.026 Uiso 1 1 calc R U
C31 C 0.59371(15) 0.61156(18) 0.60393(18) 0.0224(6) Uani 1 1 d . .
H31A H 0.5722 0.6181 0.6583 0.027 Uiso 1 1 calc R U
H31B H 0.6269 0.5633 0.6071 0.027 Uiso 1 1 calc R U
C32 C 0.53939(16) 0.59022(19) 0.54090(19) 0.0244(6) Uani 1 1 d . .
H32A H 0.5039 0.6359 0.5421 0.029 Uiso 1 1 calc R U
H32B H 0.5174 0.5346 0.5559 0.029 Uiso 1 1 calc R U
Cl1 Cl 0.39759(3) 0.37732(4) 0.59705(4) 0.01799(13) Uani 1 1 d . .
O1 O 0.32374(10) 0.37438(14) 0.59802(15) 0.0267(5) Uani 1 1 d . .
O2 O 0.42061(11) 0.43295(14) 0.66171(13) 0.0280(5) Uani 1 1 d . .
O3 O 0.42353(10) 0.29057(13) 0.60886(12) 0.0235(4) Uani 1 1 d . .
O4 O 0.42047(11) 0.41060(14) 0.51958(14) 0.0287(5) Uani 1 1 d . .
Cl2 Cl 0.44911(3) 0.15841(4) 0.24508(4) 0.02003(13) Uani 1 1 d . .
O5 O 0.44551(12) 0.15718(14) 0.15687(13) 0.0302(5) Uani 1 1 d . .
O6 O 0.51889(11) 0.14544(16) 0.26930(15) 0.0365(6) Uani 1 1 d . .
O7 O 0.42520(11) 0.24086(14) 0.27457(13) 0.0285(5) Uani 1 1 d . .
O8 O 0.40812(14) 0.08963(16) 0.27670(17) 0.0427(6) Uani 1 1 d . .
N9 N 0.39005(14) 0.9863(2) 0.62811(19) 0.0359(7) Uani 1 1 d . .
C33 C 0.3954(2) 0.8248(3) 0.5872(4) 0.0720(16) Uani 1 1 d . .
H33A H 0.4410 0.8113 0.5664 0.108 Uiso 1 1 calc R U
H33B H 0.3616 0.8137 0.5443 0.108 Uiso 1 1 calc R U
H33C H 0.3855 0.7881 0.6346 0.108 Uiso 1 1 calc R U
C34 C 0.39239(17) 0.9167(3) 0.6115(2) 0.0381(8) Uani 1 1 d . .
N10 N 0.33000(14) 0.6926(2) 0.2908(2) 0.0367(7) Uani 1 1 d . .
C35 C 0.4547(2) 0.6643(4) 0.2458(3) 0.0667(14) Uani 1 1 d . .
H35A H 0.4809 0.6450 0.2935 0.100 Uiso 1 1 calc R U
H35B H 0.4754 0.7171 0.2235 0.100 Uiso 1 1 calc R U
H35C H 0.4550 0.6187 0.2041 0.100 Uiso 1 1 calc R U
C36 C 0.38470(18) 0.6824(2) 0.2702(2) 0.0343(8) Uani 1 1 d . .

loop_
_atom_site_aniso_label
_atom_site_aniso_U_11
_atom_site_aniso_U_22
_atom_site_aniso_U_33
_atom_site_aniso_U_23
_atom_site_aniso_U_13
_atom_site_aniso_U_12
Zn1 0.02178(16) 0.01439(17) 0.01305(17) -0.00125(15) 0.00012(14) -0.00115(13)
Zn2 0.01465(15) 0.01556(18) 0.01607(18) -0.00048(14) -0.00003(13) -0.00056(12)
Zn3 0.02542(18) 0.01483(18) 0.01061(17) 0.00011(14) -0.00094(13) -0.00261(13)
S1 0.0206(3) 0.0176(3) 0.0136(3) 0.0003(2) 0.0017(2) 0.0001(2)
S2 0.0218(3) 0.0173(3) 0.0124(3) -0.0019(2) 0.0030(2) -0.0020(2)
S3 0.0227(3) 0.0186(3) 0.0186(3) -0.0008(2) -0.0017(3) -0.0032(2)
S4 0.0222(3) 0.0161(3) 0.0181(3) -0.0009(2) -0.0024(2) -0.0011(2)
N1 0.0215(11) 0.0177(12) 0.0205(12) -0.0022(9) -0.0003(9) 0.0005(9)
N2 0.0186(11) 0.0162(12) 0.0145(11) 0.0006(8) -0.0008(9) -0.0017(8)
N3 0.0185(11) 0.0175(12) 0.0214(12) 0.0012(9) 0.0009(9) -0.0006(9)
N4 0.0183(10) 0.0150(12) 0.0164(11) 0.0005(9) 0.0006(9) -0.0008(9)
N5 0.0349(13) 0.0168(13) 0.0166(12) 0.0004(9) -0.0046(10) 0.0003(10)
N6 0.0265(12) 0.0192(12) 0.0160(11) -0.0003(9) -0.0002(10) -0.0052(9)
N7 0.0300(13) 0.0178(12) 0.0131(11) -0.0015(9) -0.0013(9) -0.0048(9)
N8 0.0258(11) 0.0136(11) 0.0165(12) -0.0008(9) 0.0005(9) -0.0021(9)
C1 0.0212(14) 0.0231(15) 0.0316(18) -0.0049(13) -0.0031(12) 0.0001(11)
C2 0.0316(16) 0.0216(15) 0.0270(16) -0.0069(12) -0.0021(13) -0.0008(12)
C3 0.0316(15) 0.0205(15) 0.0258(15) -0.0025(12) 0.0065(13) 0.0051(12)
C4 0.0207(14) 0.0232(15) 0.0242(16) 0.0040(12) 0.0039(12) 0.0031(11)
C5 0.0202(13) 0.0172(14) 0.0139(13) 0.0035(10) 0.0016(10) -0.0008(10)
C6 0.0151(12) 0.0197(15) 0.0230(15) 0.0014(11) 0.0031(10) -0.0010(10)
C7 0.0186(13) 0.0201(14) 0.0224(14) -0.0023(11) -0.0037(11) -0.0037(11)
C8 0.0241(14) 0.0240(15) 0.0148(13) -0.0018(11) -0.0044(11) 0.0005(11)
C9 0.0194(13) 0.0193(15) 0.0345(17) 0.0052(13) -0.0028(12) -0.0004(11)
C10 0.0274(15) 0.0215(15) 0.0341(17) 0.0093(13) -0.0017(13) 0.0001(12)
C11 0.0301(16) 0.0220(16) 0.0297(17) 0.0083(12) 0.0056(13) -0.0031(12)
C12 0.0202(14) 0.0240(16) 0.0292(16) 0.0031(12) 0.0043(13) 0.0011(11)
C13 0.0193(13) 0.0154(14) 0.0200(14) -0.0022(11) 0.0010(11) -0.0007(10)
C14 0.0177(12) 0.0230(15) 0.0239(14) 0.0044(11) 0.0042(11) 0.0023(10)
C15 0.0195(13) 0.0175(14) 0.0206(14) 0.0005(11) -0.0043(11) 0.0013(10)
C16 0.0286(15) 0.0212(15) 0.0165(14) 0.0014(11) -0.0037(12) -0.0026(11)
C17 0.055(2) 0.0235(16) 0.0239(16) -0.0022(13) -0.0033(15) 0.0083(14)
C18 0.080(3) 0.030(2) 0.037(2) -0.0045(15) -0.011(2) 0.0247(19)
C19 0.094(3) 0.030(2) 0.041(2) 0.0080(17) -0.022(2) 0.023(2)
C20 0.067(2) 0.032(2) 0.0237(18) 0.0052(14) -0.0143(16) 0.0046(17)
C21 0.0325(15) 0.0191(15) 0.0219(16) 0.0020(11) -0.0083(12) -0.0058(11)
C22 0.0287(15) 0.0278(16) 0.0135(14) 0.0030(11) -0.0016(11) -0.0064(12)
C23 0.0303(15) 0.0250(17) 0.0170(14) 0.0000(11) 0.0044(12) -0.0044(12)
C24 0.0270(15) 0.0246(16) 0.0250(16) -0.0008(12) 0.0068(12) -0.0017(11)
C25 0.0379(16) 0.0221(15) 0.0186(14) 0.0010(11) -0.0015(12) -0.0083(12)
C26 0.0392(18) 0.0235(16) 0.0299(17) 0.0001(13) -0.0045(14) -0.0122(13)
C27 0.0435(19) 0.0301(18) 0.0254(18) -0.0032(12) -0.0129(15) -0.0122(13)
C28 0.0427(18) 0.0287(17) 0.0165(15) -0.0033(12) -0.0092(13) -0.0061(13)
C29 0.0285(14) 0.0173(14) 0.0149(13) -0.0006(11) -0.0035(11) 0.0009(11)
C30 0.0300(15) 0.0223(15) 0.0129(13) 0.0001(11) -0.0006(11) -0.0014(11)
C31 0.0322(15) 0.0167(14) 0.0182(15) -0.0002(11) 0.0076(12) -0.0033(11)
C32 0.0269(15) 0.0193(16) 0.0270(17) -0.0040(11) 0.0064(12) -0.0043(11)
Cl1 0.0195(3) 0.0171(3) 0.0173(3) -0.0013(2) -0.0008(2) 0.0021(2)
O1 0.0203(10) 0.0274(12) 0.0326(12) -0.0063(9) -0.0010(9) 0.0018(8)
O2 0.0304(11) 0.0278(12) 0.0258(11) -0.0090(9) -0.0069(9) 0.0007(9)
O3 0.0301(10) 0.0183(10) 0.0220(11) 0.0021(8) 0.0049(8) 0.0077(8)
O4 0.0369(12) 0.0276(12) 0.0218(11) 0.0078(8) 0.0059(9) 0.0034(9)
Cl2 0.0239(3) 0.0183(3) 0.0178(3) -0.0027(2) -0.0034(2) 0.0019(2)
O5 0.0454(13) 0.0265(12) 0.0186(11) -0.0037(8) -0.0045(9) 0.0114(9)
O6 0.0299(12) 0.0433(14) 0.0364(13) -0.0161(11) -0.0120(10) 0.0115(10)
O7 0.0336(12) 0.0241(11) 0.0280(12) -0.0097(9) -0.0013(9) 0.0061(9)
O8 0.0495(15) 0.0301(14) 0.0485(16) 0.0058(11) 0.0047(12) -0.0108(11)
N9 0.0318(15) 0.0405(19) 0.0355(16) 0.0031(13) -0.0052(12) -0.0018(12)
C33 0.054(3) 0.038(2) 0.124(5) -0.003(3) -0.045(3) 0.0026(19)
C34 0.0264(16) 0.044(2) 0.043(2) 0.0110(17) -0.0112(15) -0.0052(14)
N10 0.0340(16) 0.0361(17) 0.0400(17) -0.0026(13) 0.0093(13) 0.0090(12)
C35 0.030(2) 0.123(5) 0.047(2) -0.017(3) 0.0020(18) -0.003(2)
C36 0.0357(19) 0.040(2) 0.0275(18) -0.0074(14) 0.0047(14) -0.0063(14)

loop_
_atom_type_symbol
_atom_type_description
_atom_type_scat_dispersion_real
_atom_type_scat_dispersion_imag
_atom_type_scat_source
C C 0.0181 0.0091 'International Tables Vol C Tables 4.2.6.8 and 6.1.1.4'
H H 0.0000 0.0000 'International Tables Vol C Tables 4.2.6.8 and 6.1.1.4'
O O 0.0492 0.0322 'International Tables Vol C Tables 4.2.6.8 and 6.1.1.4'
S S 0.3331 0.5567 'International Tables Vol C Tables 4.2.6.8 and 6.1.1.4'
Cl Cl 0.3639 0.7018 'International Tables Vol C Tables 4.2.6.8 and 6.1.1.4'
Zn Zn -1.5491 0.6778 'International Tables Vol C Tables 4.2.6.8 and 6.1.1.4'
N N 0.0311 0.0180 'International Tables Vol C Tables 4.2.6.8 and 6.1.1.4'

loop_
_geom_angle_atom_site_label_1
_geom_angle_atom_site_label_2
_geom_angle_atom_site_label_3
_geom_angle
S2 Zn1 S3 110.53(3)
S2 Zn1 S1 101.07(3)
S3 Zn1 S1 113.76(3)
S2 Zn1 S4 113.29(3)
S3 Zn1 S4 102.02(3)
S1 Zn1 S4 116.54(3)
N2 Zn2 N4 177.30(8)
N2 Zn2 N3 100.14(8)
N4 Zn2 N3 77.57(9)
N2 Zn2 N1 77.21(8)
N4 Zn2 N1 101.15(9)
N3 Zn2 N1 87.02(9)
N2 Zn2 S2 98.58(6)
N4 Zn2 S2 83.70(6)
N3 Zn2 S2 161.27(6)
N1 Zn2 S2 96.48(6)
N2 Zn2 S1 83.22(6)
N4 Zn2 S1 98.26(6)
N3 Zn2 S1 92.81(6)
N1 Zn2 S1 160.07(6)
S2 Zn2 S1 90.05(2)
N6 Zn3 N8 176.88(9)
N6 Zn3 N7 100.07(9)
N8 Zn3 N7 76.86(9)
N6 Zn3 N5 77.32(9)
N8 Zn3 N5 101.77(9)
N7 Zn3 N5 86.88(9)
N6 Zn3 S4 99.54(6)
N8 Zn3 S4 83.49(6)
N7 Zn3 S4 160.23(7)
N5 Zn3 S4 95.09(7)
N6 Zn3 S3 83.22(7)
N8 Zn3 S3 97.46(7)
N7 Zn3 S3 92.79(7)
N5 Zn3 S3 160.16(7)
S4 Zn3 S3 91.89(2)
C8 S1 Zn1 100.76(10)
C8 S1 Zn2 93.59(9)
Zn1 S1 Zn2 83.54(2)
C16 S2 Zn1 101.32(10)
C16 S2 Zn2 94.82(10)
Zn1 S2 Zn2 85.30(2)
C24 S3 Zn1 101.57(10)
C24 S3 Zn3 94.85(10)
Zn1 S3 Zn3 82.98(2)
C32 S4 Zn1 101.88(10)
C32 S4 Zn3 94.68(9)
Zn1 S4 Zn3 83.06(2)
C1 N1 C5 118.3(2)
C1 N1 Zn2 129.18(19)
C5 N1 Zn2 111.86(18)
C6 N2 C7 112.8(2)
C6 N2 Zn2 107.83(16)
C7 N2 Zn2 112.59(16)
C6 N2 H2 107.8
C7 N2 H2 107.8
Zn2 N2 H2 107.8
C13 N3 C9 118.5(2)
C13 N3 Zn2 112.71(18)
C9 N3 Zn2 128.66(19)
C14 N4 C15 112.4(2)
C14 N4 Zn2 107.44(16)
C15 N4 Zn2 112.71(16)
C14 N4 H4 108.1
C15 N4 H4 108.1
Zn2 N4 H4 108.1
C17 N5 C21 118.4(3)
C17 N5 Zn3 129.3(2)
C21 N5 Zn3 112.3(2)
C22 N6 C23 112.7(2)
C22 N6 Zn3 108.19(17)
C23 N6 Zn3 112.74(17)
C22 N6 H6 107.7
C23 N6 H6 107.7
Zn3 N6 H6 107.7
C25 N7 C29 118.3(2)
C25 N7 Zn3 129.32(19)
C29 N7 Zn3 112.32(19)
C30 N8 C31 113.8(2)
C30 N8 Zn3 105.76(16)
C31 N8 Zn3 113.50(17)
C30 N8 H8 107.9
C31 N8 H8 107.9
Zn3 N8 H8 107.9
N1 C1 C2 123.1(3)
N1 C1 H1 118.5
C2 C1 H1 118.5
C1 C2 C3 118.3(3)
C1 C2 H2A 120.8
C3 C2 H2A 120.8
C4 C3 C2 119.2(3)
C4 C3 H3 120.4
C2 C3 H3 120.4
C3 C4 C5 119.4(3)
C3 C4 H4A 120.3
C5 C4 H4A 120.3
N1 C5 C4 121.8(3)
N1 C5 C6 115.7(2)
C4 C5 C6 122.5(2)
N2 C6 C5 109.8(2)
N2 C6 H6A 109.7
C5 C6 H6A 109.7
N2 C6 H6B 109.7
C5 C6 H6B 109.7
H6A C6 H6B 108.2
N2 C7 C8 110.9(2)
N2 C7 H7A 109.5
C8 C7 H7A 109.5
N2 C7 H7B 109.5
C8 C7 H7B 109.5
H7A C7 H7B 108.1
C7 C8 S1 114.2(2)
C7 C8 H8A 108.7
S1 C8 H8A 108.7
C7 C8 H8B 108.7
S1 C8 H8B 108.7
H8A C8 H8B 107.6
N3 C9 C10 122.5(3)
N3 C9 H9 118.8
C10 C9 H9 118.8
C9 C10 C11 118.9(3)
C9 C10 H10 120.5
C11 C10 H10 120.5
C12 C11 C10 118.7(3)
C12 C11 H11 120.7
C10 C11 H11 120.7
C13 C12 C11 119.2(3)
C13 C12 H12 120.4
C11 C12 H12 120.4
N3 C13 C12 122.2(3)
N3 C13 C14 116.6(2)
C12 C13 C14 121.2(2)
N4 C14 C13 111.4(2)
N4 C14 H14A 109.4
C13 C14 H14A 109.4
N4 C14 H14B 109.4
C13 C14 H14B 109.4
H14A C14 H14B 108.0
N4 C15 C16 110.3(2)
N4 C15 H15A 109.6
C16 C15 H15A 109.6
N4 C15 H15B 109.6
C16 C15 H15B 109.6
H15A C15 H15B 108.1
C15 C16 S2 112.3(2)
C15 C16 H16A 109.1
S2 C16 H16A 109.1
C15 C16 H16B 109.1
S2 C16 H16B 109.1
H16A C16 H16B 107.9
N5 C17 C18 123.3(3)
N5 C17 H17 118.4
C18 C17 H17 118.4
C19 C18 C17 117.9(4)
C19 C18 H18 121.0
C17 C18 H18 121.0
C20 C19 C18 119.8(3)
C20 C19 H19 120.1
C18 C19 H19 120.1
C19 C20 C21 119.0(3)
C19 C20 H20 120.5
C21 C20 H20 120.5
N5 C21 C20 121.5(3)
N5 C21 C22 116.6(3)
C20 C21 C22 121.9(3)
N6 C22 C21 110.8(2)
N6 C22 H22A 109.5
C21 C22 H22A 109.5
N6 C22 H22B 109.5
C21 C22 H22B 109.5
H22A C22 H22B 108.1
N6 C23 C24 111.1(2)
N6 C23 H23A 109.4
C24 C23 H23A 109.4
N6 C23 H23B 109.4
C24 C23 H23B 109.4
H23A C23 H23B 108.0
C23 C24 S3 113.8(2)
C23 C24 H24A 108.8
S3 C24 H24A 108.8
C23 C24 H24B 108.8
S3 C24 H24B 108.8
H24A C24 H24B 107.7
N7 C25 C26 123.0(3)
N7 C25 H25 118.5
C26 C25 H25 118.5
C27 C26 C25 117.9(3)
C27 C26 H26 121.1
C25 C26 H26 121.1
C28 C27 C26 119.5(3)
C28 C27 H27 120.2
C26 C27 H27 120.2
C27 C28 C29 119.3(3)
C27 C28 H28 120.4
C29 C28 H28 120.4
N7 C29 C28 122.0(3)
N7 C29 C30 115.9(2)
C28 C29 C30 122.1(3)
N8 C30 C29 109.4(2)
N8 C30 H30A 109.8
C29 C30 H30A 109.8
N8 C30 H30B 109.8
C29 C30 H30B 109.8
H30A C30 H30B 108.2
N8 C31 C32 110.8(2)
N8 C31 H31A 109.5
C32 C31 H31A 109.5
N8 C31 H31B 109.5
C32 C31 H31B 109.5
H31A C31 H31B 108.1
C31 C32 S4 113.1(2)
C31 C32 H32A 109.0
S4 C32 H32A 109.0
C31 C32 H32B 109.0
S4 C32 H32B 109.0
H32A C32 H32B 107.8
O2 Cl1 O4 109.79(14)
O2 Cl1 O3 110.09(13)
O4 Cl1 O3 109.75(12)
O2 Cl1 O1 108.98(13)
O4 Cl1 O1 109.42(14)
O3 Cl1 O1 108.78(13)
O8 Cl2 O7 110.53(15)
O8 Cl2 O6 109.45(16)
O7 Cl2 O6 109.91(13)
O8 Cl2 O5 108.96(15)
O7 Cl2 O5 109.32(13)
O6 Cl2 O5 108.64(14)
C34 C33 H33A 109.5
C34 C33 H33B 109.5
H33A C33 H33B 109.5
C34 C33 H33C 109.5
H33A C33 H33C 109.5
H33B C33 H33C 109.5
N9 C34 C33 178.6(5)
C36 C35 H35A 109.5
C36 C35 H35B 109.5
H35A C35 H35B 109.5
C36 C35 H35C 109.5
H35A C35 H35C 109.5
H35B C35 H35C 109.5
N10 C36 C35 176.7(4)

loop_
_geom_bond_atom_site_label_1
_geom_bond_atom_site_label_2
_geom_bond_distance
Zn1 S2 2.3383(8)
Zn1 S3 2.3405(7)
Zn1 S1 2.3414(8)
Zn1 S4 2.3506(7)
Zn2 N2 2.128(2)
Zn2 N4 2.134(2)
Zn2 N3 2.196(2)
Zn2 N1 2.238(2)
Zn2 S2 2.5153(7)
Zn2 S1 2.5910(7)
Zn3 N6 2.132(2)
Zn3 N8 2.153(2)
Zn3 N7 2.197(2)
Zn3 N5 2.206(2)
Zn3 S4 2.5304(7)
Zn3 S3 2.5434(7)
S1 C8 1.832(3)
S2 C16 1.835(3)
S3 C24 1.837(3)
S4 C32 1.834(3)
N1 C1 1.345(4)
N1 C5 1.346(4)
N2 C6 1.474(3)
N2 C7 1.477(3)
N2 H2 1.0000
N3 C13 1.332(4)
N3 C9 1.353(4)
N4 C14 1.473(3)
N4 C15 1.474(3)
N4 H4 1.0000
N5 C17 1.331(4)
N5 C21 1.342(4)
N6 C22 1.463(4)
N6 C23 1.479(4)
N6 H6 1.0000
N7 C25 1.339(4)
N7 C29 1.344(4)
N8 C30 1.472(4)
N8 C31 1.475(3)
N8 H8 1.0000
C1 C2 1.382(4)
C1 H1 0.9500
C2 C3 1.386(4)
C2 H2A 0.9500
C3 C4 1.380(4)
C3 H3 0.9500
C4 C5 1.387(4)
C4 H4A 0.9500
C5 C6 1.505(4)
C6 H6A 0.9900
C6 H6B 0.9900
C7 C8 1.523(4)
C7 H7A 0.9900
C7 H7B 0.9900
C8 H8A 0.9900
C8 H8B 0.9900
C9 C10 1.370(4)
C9 H9 0.9500
C10 C11 1.388(4)
C10 H10 0.9500
C11 C12 1.385(4)
C11 H11 0.9500
C12 C13 1.384(4)
C12 H12 0.9500
C13 C14 1.510(4)
C14 H14A 0.9900
C14 H14B 0.9900
C15 C16 1.521(4)
C15 H15A 0.9900
C15 H15B 0.9900
C16 H16A 0.9900
C16 H16B 0.9900
C17 C18 1.381(5)
C17 H17 0.9500
C18 C19 1.376(6)
C18 H18 0.9500
C19 C20 1.368(6)
C19 H19 0.9500
C20 C21 1.393(4)
C20 H20 0.9500
C21 C22 1.506(4)
C22 H22A 0.9900
C22 H22B 0.9900
C23 C24 1.509(4)
C23 H23A 0.9900
C23 H23B 0.9900
C24 H24A 0.9900
C24 H24B 0.9900
C25 C26 1.390(4)
C25 H25 0.9500
C26 C27 1.383(5)
C26 H26 0.9500
C27 C28 1.378(5)
C27 H27 0.9500
C28 C29 1.381(4)
C28 H28 0.9500
C29 C30 1.505(4)
C30 H30A 0.9900
C30 H30B 0.9900
C31 C32 1.519(4)
C31 H31A 0.9900
C31 H31B 0.9900
C32 H32A 0.9900
C32 H32B 0.9900
Cl1 O2 1.434(2)
Cl1 O4 1.439(2)
Cl1 O3 1.443(2)
Cl1 O1 1.449(2)
Cl2 O8 1.427(2)
Cl2 O7 1.437(2)
Cl2 O6 1.439(2)
Cl2 O5 1.445(2)
N9 C34 1.107(5)
C33 C34 1.473(6)
C33 H33A 0.9800
C33 H33B 0.9800
C33 H33C 0.9800
N10 C36 1.135(4)
C35 C36 1.457(5)
C35 H35A 0.9800
C35 H35B 0.9800
C35 H35C 0.9800

loop_
_geom_hbond_atom_site_label_D
_geom_hbond_atom_site_label_H
_geom_hbond_atom_site_label_A
_geom_hbond_distance_DH
_geom_hbond_distance_HA
_geom_hbond_distance_DA
_geom_hbond_angle_DHA
_geom_hbond_site_symmetry_A
N2 H2 O1 1.00 2.08 3.018(3) 155.4 3
N4 H4 O6 1.00 2.08 3.035(3) 158.1 .
N6 H6 N10 1.00 2.13 3.053(4) 153.3 3_565
N8 H8 O5 1.00 2.08 3.005(3) 153.2 2_665
C1 H1 O6 0.95 2.59 3.493(4) 159.7 .
C7 H7A S3 0.99 2.93 3.733(3) 138.5 .
C9 H9 O1 0.95 2.44 3.340(3) 159.0 3
C14 H14B O3 0.99 2.46 3.107(3) 122.3 .
C14 H14B O4 0.99 2.62 3.404(3) 136.0 .
C15 H15A S4 0.99 2.94 3.740(3) 138.7 .
C15 H15B O7 0.99 2.45 3.291(3) 142.3 .
C17 H17 O5 0.95 2.55 3.490(4) 171.1 2_665
C22 H22A O2 0.99 2.64 3.513(4) 146.6 2_664
C23 H23B S2 0.99 2.94 3.717(3) 136.2 .
C28 H28 S2 0.95 2.64 3.439(3) 142.4 4_655
C30 H30A S3 0.99 2.99 3.562(3) 117.7 .
C30 H30B O7 0.99 2.49 3.329(4) 142.1 2_665
C31 H31B S1 0.99 2.91 3.770(3) 145.2 .
C33 H33B S3 0.98 2.88 3.620(4) 133.0 3_465
C35 H35C O2 0.98 2.66 3.181(5) 113.7 2_664

loop_
_geom_torsion_atom_site_label_1
_geom_torsion_atom_site_label_2
_geom_torsion_atom_site_label_3
_geom_torsion_atom_site_label_4
_geom_torsion
C5 N1 C1 C2 -0.5(4)
Zn2 N1 C1 C2 -170.0(2)
N1 C1 C2 C3 1.2(5)
C1 C2 C3 C4 -0.6(5)
C2 C3 C4 C5 -0.6(5)
C1 N1 C5 C4 -0.8(4)
Zn2 N1 C5 C4 170.5(2)
C1 N1 C5 C6 178.8(3)
Zn2 N1 C5 C6 -9.9(3)
C3 C4 C5 N1 1.4(4)
C3 C4 C5 C6 -178.2(3)
C7 N2 C6 C5 -170.8(2)
Zn2 N2 C6 C5 -45.9(2)
N1 C5 C6 N2 37.6(3)
C4 C5 C6 N2 -142.8(3)
C6 N2 C7 C8 176.5(2)
Zn2 N2 C7 C8 54.2(3)
N2 C7 C8 S1 -55.7(3)
Zn1 S1 C8 C7 -56.2(2)
Zn2 S1 C8 C7 27.9(2)
C13 N3 C9 C10 -1.1(5)
Zn2 N3 C9 C10 175.3(2)
N3 C9 C10 C11 0.5(5)
C9 C10 C11 C12 0.5(5)
C10 C11 C12 C13 -0.8(5)
C9 N3 C13 C12 0.8(4)
Zn2 N3 C13 C12 -176.2(2)
C9 N3 C13 C14 178.5(3)
Zn2 N3 C13 C14 1.5(3)
C11 C12 C13 N3 0.2(5)
C11 C12 C13 C14 -177.4(3)
C15 N4 C14 C13 -164.9(2)
Zn2 N4 C14 C13 -40.4(3)
N3 C13 C14 N4 26.4(3)
C12 C13 C14 N4 -155.9(3)
C14 N4 C15 C16 174.1(2)
Zn2 N4 C15 C16 52.5(3)
N4 C15 C16 S2 -57.3(3)
Zn1 S2 C16 C15 -54.4(2)
Zn2 S2 C16 C15 31.8(2)
C21 N5 C17 C18 2.0(5)
Zn3 N5 C17 C18 -179.2(3)
N5 C17 C18 C19 -1.9(7)
C17 C18 C19 C20 0.1(8)
C18 C19 C20 C21 1.5(7)
C17 N5 C21 C20 -0.3(5)
Zn3 N5 C21 C20 -179.3(3)
C17 N5 C21 C22 -179.4(3)
Zn3 N5 C21 C22 1.6(3)
C19 C20 C21 N5 -1.4(6)
C19 C20 C21 C22 177.6(4)
C23 N6 C22 C21 167.0(2)
Zn3 N6 C22 C21 41.7(3)
N5 C21 C22 N6 -29.2(4)
C20 C21 C22 N6 151.7(3)
C22 N6 C23 C24 -176.1(2)
Zn3 N6 C23 C24 -53.3(3)
N6 C23 C24 S3 53.8(3)
Zn1 S3 C24 C23 56.9(2)
Zn3 S3 C24 C23 -26.9(2)
C29 N7 C25 C26 0.3(5)
Zn3 N7 C25 C26 177.7(2)
N7 C25 C26 C27 -1.2(5)
C25 C26 C27 C28 0.4(5)
C26 C27 C28 C29 1.1(5)
C25 N7 C29 C28 1.3(4)
Zn3 N7 C29 C28 -176.5(2)
C25 N7 C29 C30 -178.3(3)
Zn3 N7 C29 C30 3.9(3)
C27 C28 C29 N7 -2.1(5)
C27 C28 C29 C30 177.6(3)
C31 N8 C30 C29 172.9(2)
Zn3 N8 C30 C29 47.6(2)
N7 C29 C30 N8 -35.3(3)
C28 C29 C30 N8 145.1(3)
C30 N8 C31 C32 -170.5(2)
Zn3 N8 C31 C32 -49.5(3)
N8 C31 C32 S4 56.5(3)
Zn1 S4 C32 C31 51.0(2)
Zn3 S4 C32 C31 -32.9(2)
